data_2241887
loop_
_publ_author_name
'Ismed, Friardi'
'Farhan, Aulia'
'Bakhtiar, Amri'
'Zaini, Erizal'
'Nugraha, Yuda Prasetya'
'Dwichandra Putra, Okky'
'Uekusa, Hidehiro'

_publ_section_title
;
 Crystal structure of olivetolic acid: a natural product from <i>Cetrelia
 sanguinea</i> (Schaer.)
;
_journal_coeditor_code HB7614
_journal_issue 11
_journal_name_full 'Acta Crystallographica Section E'
_journal_page_first 1587
_journal_page_last 1589
_journal_paper_doi 10.1107/S2056989016016273
_journal_volume 72
_journal_year 2016
_chemical_formula_iupac 'C12 H16 O4'
_chemical_formula_moiety 'C12 H16 O4'
_chemical_formula_sum 'C12 H16 O4'
_chemical_formula_weight 224.25
_chemical_name_common 'olivetolic acid'
_chemical_name_systematic
;
2,4-Dihydroxy-6-pentylbenzoic acid
;
_space_group_crystal_system monoclinic
_space_group_IT_number 14
_space_group_name_Hall '-P 2yn'
_space_group_name_H-M_alt 'P 1 21/n 1'
_symmetry_space_group_name_Hall '-P 2yn'
_symmetry_space_group_name_H-M 'P 1 21/n 1'
_atom_sites_solution_hydrogens mixed
_atom_sites_solution_primary direct
_atom_sites_solution_secondary none
_audit_creation_method SHELXL-2014/7
_cell_angle_alpha 90
_cell_angle_beta 103.538(4)
_cell_angle_gamma 90
_cell_formula_units_Z 4
_cell_length_a 14.2527(8)
_cell_length_b 4.7524(3)
_cell_length_c 17.6489(11)
_cell_measurement_reflns_used 12628
_cell_measurement_temperature 173(2)
_cell_measurement_theta_max 68.2
_cell_measurement_theta_min 3.6
_cell_volume 1162.22(12)
_computing_cell_refinement
;
PROCESS-AUTO (Rigaku, 1998)
;
_computing_data_collection
;
PROCESS-AUTO (Rigaku, 1998)
;
_computing_data_reduction
;
PROCESS-AUTO (Rigaku, 1998)
;
_computing_publication_material
;
SHELXL2014 (Sheldrick, 2015)
;
_computing_structure_refinement
;
SHELXL2014 (Sheldrick, 2015)
;
_computing_structure_solution
;
SHELXS2014 (Sheldrick, 2008)
;
_diffrn_ambient_temperature 173(2)
_diffrn_detector_area_resol_mean 10.0
_diffrn_measured_fraction_theta_full 0.981
_diffrn_measured_fraction_theta_max 0.980
_diffrn_measurement_device_type 'RIGAKU R-AXIS RAPID II'
_diffrn_measurement_method \w-scan
_diffrn_radiation_type CuK\a
_diffrn_radiation_wavelength 1.54186
_diffrn_reflns_av_R_equivalents 0.0363
_diffrn_reflns_limit_h_max 17
_diffrn_reflns_limit_h_min -17
_diffrn_reflns_limit_k_max 5
_diffrn_reflns_limit_k_min -5
_diffrn_reflns_limit_l_max 21
_diffrn_reflns_limit_l_min -20
_diffrn_reflns_number 12627
_diffrn_reflns_theta_full 67.686
_diffrn_reflns_theta_max 68.231
_diffrn_reflns_theta_min 3.600
_exptl_absorpt_coefficient_mu 0.793
_exptl_absorpt_correction_T_max 0.924
_exptl_absorpt_correction_T_min 0.789
_exptl_absorpt_correction_type multi-scan
_exptl_absorpt_process_details
;
(ABSCOR; Higashi, 1995)
;
_exptl_crystal_colour colorless
_exptl_crystal_density_diffrn 1.282
_exptl_crystal_description block
_exptl_crystal_F_000 480
_exptl_crystal_size_max 0.121
_exptl_crystal_size_mid 0.101
_exptl_crystal_size_min 0.100
_refine_diff_density_max 0.294
_refine_diff_density_min -0.183
_refine_ls_extinction_method none
_refine_ls_goodness_of_fit_ref 1.135
_refine_ls_hydrogen_treatment mixed
_refine_ls_matrix_type full
_refine_ls_number_parameters 158
_refine_ls_number_reflns 2087
_refine_ls_number_restraints 0
_refine_ls_restrained_S_all 1.135
_refine_ls_R_factor_all 0.0497
_refine_ls_R_factor_gt 0.0446
_refine_ls_shift/su_max 0.000
_refine_ls_shift/su_mean 0.000
_refine_ls_structure_factor_coef Fsqd
_refine_ls_weighting_details 'w=1/[\s^2^(Fo^2^)+(0.0808P)^2^+0.1676P] where P=(Fo^2^+2Fc^2^)/3'
_refine_ls_weighting_scheme calc
_refine_ls_wR_factor_gt 0.1293
_refine_ls_wR_factor_ref 0.1359
_reflns_number_gt 1762
_reflns_number_total 2087
_reflns_threshold_expression 'I > 2\s(I)'
_cod_data_source_file hb7614sup1.cif
_cod_data_source_block I
_cod_database_code 2241887
_cod_database_fobs_code 2241887
_shelx_space_group_comment
;
The symmetry employed for this shelxl refinement is uniquely defined
by the following loop, which should always be used as a source of
symmetry information in preference to the above space-group names.
They are only intended as comments.
;
_shelx_estimated_absorpt_t_min 0.910
_shelx_estimated_absorpt_t_max 0.925

loop_
_space_group_symop_operation_xyz
'x, y, z'
'-x+1/2, y+1/2, -z+1/2'
'-x, -y, -z'
'x-1/2, -y-1/2, z-1/2'

loop_
_atom_site_type_symbol
_atom_site_label
_atom_site_fract_x
_atom_site_fract_y
_atom_site_fract_z
_atom_site_U_iso_or_equiv
_atom_site_adp_type
_atom_site_calc_flag
_atom_site_occupancy
O O1 0.38939(8) 0.5564(2) 0.16723(7) 0.0419(3) Uani d 1
C C1 0.32068(11) 0.2528(3) 0.06446(9) 0.0333(4) Uani d 1
H H1 0.3726 0.2983 0.0413 0.040 Uiso calc 1
H H1A 0.3901(15) 0.588(4) 0.2194(14) 0.060(6) Uiso d 1
O O2 0.09864(8) 0.0870(2) 0.17140(6) 0.0348(3) Uani d 1
H H2 0.0574(18) -0.059(5) 0.1389(14) 0.079(7) Uiso d 1
C C2 0.31656(11) 0.3787(3) 0.13488(9) 0.0321(4) Uani d 1
C C3 0.24081(11) 0.3235(3) 0.16913(9) 0.0317(4) Uani d 1
H H3 0.2370 0.4140 0.2163 0.038 Uiso calc 1
O O3 0.03156(7) -0.2603(2) 0.06590(6) 0.0345(3) Uani d 1
C C4 0.17037(10) 0.1334(3) 0.13338(8) 0.0286(4) Uani d 1
O O4 0.10317(8) -0.3497(2) -0.03022(6) 0.0378(3) Uani d 1
H H4 0.0556(18) -0.491(6) -0.0410(14) 0.080(7) Uiso d 1
C C5 0.17377(10) -0.0040(3) 0.06311(8) 0.0275(3) Uani d 1
C C6 0.25149(10) 0.0639(3) 0.02743(8) 0.0287(4) Uani d 1
C C7 0.25914(11) -0.0625(3) -0.04994(9) 0.0336(4) Uani d 1
H H7A 0.1981 -0.0241 -0.0887 0.040 Uiso calc 1
H H7B 0.2648 -0.2692 -0.0435 0.040 Uiso calc 1
C C8 0.34233(11) 0.0400(3) -0.08352(9) 0.0368(4) Uani d 1
H H8A 0.3396 0.2476 -0.0879 0.044 Uiso calc 1
H H8B 0.4042 -0.0109 -0.0474 0.044 Uiso calc 1
C C9 0.33918(12) -0.0863(3) -0.16340(9) 0.0374(4) Uani d 1
H H9A 0.3426 -0.2939 -0.1587 0.045 Uiso calc 1
H H9B 0.2768 -0.0377 -0.1992 0.045 Uiso calc 1
C C10 0.42080(13) 0.0161(4) -0.19841(10) 0.0454(5) Uani d 1
H H10A 0.4185 0.2240 -0.2015 0.054 Uiso calc 1
H H10B 0.4831 -0.0373 -0.1632 0.054 Uiso calc 1
C C11 0.41710(14) -0.1014(4) -0.27894(11) 0.0516(5) Uani d 1
H H11A 0.4215 -0.3071 -0.2762 0.077 Uiso calc 1
H H11B 0.4713 -0.0265 -0.2982 0.077 Uiso calc 1
H H11C 0.3562 -0.0466 -0.3145 0.077 Uiso calc 1
C C12 0.09866(10) -0.2112(3) 0.03296(8) 0.0283(3) Uani d 1

loop_
_atom_site_aniso_label
_atom_site_aniso_U_11
_atom_site_aniso_U_22
_atom_site_aniso_U_33
_atom_site_aniso_U_12
_atom_site_aniso_U_13
_atom_site_aniso_U_23
O1 0.0439(6) 0.0464(7) 0.0368(7) -0.0190(5) 0.0123(5) -0.0070(5)
C1 0.0333(8) 0.0361(8) 0.0328(8) -0.0048(6) 0.0128(6) 0.0029(6)
O2 0.0348(6) 0.0417(6) 0.0319(6) -0.0064(5) 0.0160(5) -0.0050(5)
C2 0.0332(7) 0.0317(7) 0.0307(8) -0.0051(6) 0.0061(6) 0.0033(6)
C3 0.0372(8) 0.0312(8) 0.0270(8) -0.0014(6) 0.0081(7) -0.0017(6)
O3 0.0350(6) 0.0378(6) 0.0342(6) -0.0084(4) 0.0151(5) -0.0036(5)
C4 0.0300(7) 0.0292(7) 0.0278(8) 0.0010(6) 0.0094(6) 0.0048(6)
O4 0.0409(6) 0.0421(6) 0.0350(6) -0.0140(5) 0.0182(5) -0.0108(5)
C5 0.0297(7) 0.0273(7) 0.0267(8) -0.0001(6) 0.0089(6) 0.0041(6)
C6 0.0309(7) 0.0285(7) 0.0271(8) -0.0006(6) 0.0076(6) 0.0054(6)
C7 0.0363(8) 0.0352(8) 0.0327(9) -0.0053(6) 0.0148(7) 0.0004(6)
C8 0.0381(8) 0.0414(9) 0.0348(9) -0.0073(7) 0.0161(7) -0.0018(7)
C9 0.0399(8) 0.0406(9) 0.0362(9) -0.0048(7) 0.0179(7) -0.0009(7)
C10 0.0467(9) 0.0509(10) 0.0457(10) -0.0076(8) 0.0253(8) -0.0038(8)
C11 0.0581(11) 0.0594(11) 0.0462(11) -0.0007(9) 0.0299(9) 0.0023(9)
C12 0.0310(7) 0.0279(7) 0.0271(7) -0.0004(6) 0.0090(6) 0.0034(6)

loop_
_atom_type_symbol
_atom_type_description
_atom_type_scat_dispersion_real
_atom_type_scat_dispersion_imag
_atom_type_scat_source
C C 0.0181 0.0091 'International Tables Vol C Tables 4.2.6.8 and 6.1.1.4'
H H 0.0000 0.0000 'International Tables Vol C Tables 4.2.6.8 and 6.1.1.4'
O O 0.0492 0.0322 'International Tables Vol C Tables 4.2.6.8 and 6.1.1.4'

loop_
_geom_angle_atom_site_label_1
_geom_angle_atom_site_label_2
_geom_angle_atom_site_label_3
_geom_angle
C2 O1 H1A 110.4(13)
C6 C1 C2 121.82(13)
C6 C1 H1 119.1
C2 C1 H1 119.1
C4 O2 H2 103.8(14)
O1 C2 C3 122.28(14)
O1 C2 C1 117.06(13)
C3 C2 C1 120.66(14)
C2 C3 C4 118.78(14)
C2 C3 H3 120.6
C4 C3 H3 120.6
O2 C4 C3 115.27(13)
O2 C4 C5 122.70(13)
C3 C4 C5 122.02(13)
C12 O4 H4 110.8(15)
C4 C5 C6 118.06(13)
C4 C5 C12 117.30(12)
C6 C5 C12 124.61(13)
C1 C6 C5 118.60(13)
C1 C6 C7 119.31(13)
C5 C6 C7 122.09(13)
C6 C7 C8 116.69(13)
C6 C7 H7A 108.1
C8 C7 H7A 108.1
C6 C7 H7B 108.1
C8 C7 H7B 108.1
H7A C7 H7B 107.3
C9 C8 C7 112.14(13)
C9 C8 H8A 109.2
C7 C8 H8A 109.2
C9 C8 H8B 109.2
C7 C8 H8B 109.2
H8A C8 H8B 107.9
C10 C9 C8 113.00(13)
C10 C9 H9A 109.0
C8 C9 H9A 109.0
C10 C9 H9B 109.0
C8 C9 H9B 109.0
H9A C9 H9B 107.8
C11 C10 C9 113.66(15)
C11 C10 H10A 108.8
C9 C10 H10A 108.8
C11 C10 H10B 108.8
C9 C10 H10B 108.8
H10A C10 H10B 107.7
C10 C11 H11A 109.5
C10 C11 H11B 109.5
H11A C11 H11B 109.5
C10 C11 H11C 109.5
H11A C11 H11C 109.5
H11B C11 H11C 109.5
O3 C12 O4 119.78(13)
O3 C12 C5 122.09(13)
O4 C12 C5 118.12(12)

loop_
_geom_bond_atom_site_label_1
_geom_bond_atom_site_label_2
_geom_bond_distance
O1 C2 1.3563(18)
O1 H1A 0.93(2)
C1 C6 1.380(2)
C1 C2 1.393(2)
C1 H1 0.9500
O2 C4 1.3657(16)
O2 H2 1.00(3)
C2 C3 1.380(2)
C3 C4 1.388(2)
C3 H3 0.9500
O3 C12 1.2520(16)
C4 C5 1.412(2)
O4 C12 1.3094(17)
O4 H4 0.94(3)
C5 C6 1.4333(19)
C5 C12 1.460(2)
C6 C7 1.519(2)
C7 C8 1.5243(19)
C7 H7A 0.9900
C7 H7B 0.9900
C8 C9 1.523(2)
C8 H8A 0.9900
C8 H8B 0.9900
C9 C10 1.519(2)
C9 H9A 0.9900
C9 H9B 0.9900
C10 C11 1.516(2)
C10 H10A 0.9900
C10 H10B 0.9900
C11 H11A 0.9800
C11 H11B 0.9800
C11 H11C 0.9800

loop_
_geom_hbond_atom_site_label_D
_geom_hbond_atom_site_label_H
_geom_hbond_atom_site_label_A
_geom_hbond_site_symmetry_A
_geom_hbond_distance_DH
_geom_hbond_distance_HA
_geom_hbond_distance_DA
_geom_hbond_angle_DHA
O1 H1A O2 2 0.93(2) 1.90(2) 2.8168(16) 169.6(19)
O2 H2 O3 . 1.00(3) 1.58(3) 2.5043(14) 152(2)
O4 H4 O3 3_545 0.94(3) 1.70(3) 2.6368(15) 177(2)

loop_
_geom_torsion_atom_site_label_1
_geom_torsion_atom_site_label_2
_geom_torsion_atom_site_label_3
_geom_torsion_atom_site_label_4
_geom_torsion
C6 C1 C2 O1 178.54(13)
C6 C1 C2 C3 -1.8(2)
O1 C2 C3 C4 -178.34(14)
C1 C2 C3 C4 2.0(2)
C2 C3 C4 O2 179.08(12)
C2 C3 C4 C5 -0.2(2)
O2 C4 C5 C6 178.97(12)
C3 C4 C5 C6 -1.8(2)
O2 C4 C5 C12 -2.5(2)
C3 C4 C5 C12 176.76(13)
C2 C1 C6 C5 -0.3(2)
C2 C1 C6 C7 179.01(13)
C4 C5 C6 C1 2.0(2)
C12 C5 C6 C1 -176.44(13)
C4 C5 C6 C7 -177.26(12)
C12 C5 C6 C7 4.3(2)
C1 C6 C7 C8 -2.5(2)
C5 C6 C7 C8 176.74(13)
C6 C7 C8 C9 -176.33(13)
C7 C8 C9 C10 179.26(14)
C8 C9 C10 C11 -178.38(15)
C4 C5 C12 O3 2.4(2)
C6 C5 C12 O3 -179.11(13)
C4 C5 C12 O4 -176.99(12)
C6 C5 C12 O4 1.5(2)
